data_2209158
loop_
_publ_author_name
'Belombe M., Michel'
'Nenwa, Justin'
'Fokwa T., Boniface P.'
'Dronskowski, Richard'

_publ_section_title
;
 Potassium
 <i>trans</i>-diaquabis[oxalato(2--)-\k^2^<i>O</i>,<i>O</i>']chromate(III)
;
_journal_coeditor_code FI2001
_journal_issue 6
_journal_name_full 'Acta Crystallographica Section E'
_journal_page_first m1400
_journal_page_last m1402
_journal_paper_doi 10.1107/S1600536806018344
_journal_volume 62
_journal_year 2006
_chemical_formula_iupac 'K [Cr (C2 O4)2 (H2 O)2]'
_chemical_formula_moiety 'K +, C4 H4 Cr O10 -'
_chemical_formula_sum 'C4 H4 Cr K O10'
_chemical_formula_weight 303.17
_chemical_name_systematic
;
Potassium trans-diaquabis[oxalato(2-)-\k^2^O,O']chromate(III)
;
_space_group_IT_number 12
_symmetry_cell_setting monoclinic
_symmetry_space_group_name_Hall '-C 2y'
_symmetry_space_group_name_H-M 'C 1 2/m 1'
_atom_sites_solution_hydrogens geom
_atom_sites_solution_primary direct
_atom_sites_solution_secondary difmap
_audit_creation_method SHELXL-97
_cell_angle_alpha 90.00
_cell_angle_beta 92.228(3)
_cell_angle_gamma 90.00
_cell_formula_units_Z 2
_cell_length_a 6.6012(10)
_cell_length_b 7.2585(11)
_cell_length_c 9.8539(16)
_cell_measurement_reflns_used 3283
_cell_measurement_temperature 298
_cell_measurement_theta_max 28.3
_cell_measurement_theta_min 2.1
_cell_volume 471.79(13)
_computing_cell_refinement SMART
_computing_data_collection 'SMART (Bruker, 1998)'
_computing_data_reduction 'SAINT (Bruker, 2000)'
_computing_molecular_graphics 'DIAMOND (Brandenburg, 1999)'
_computing_publication_material 'WinGX publication routines (Farrugia, 1999)'
_computing_structure_refinement 'SHELXL97 (Sheldrick, 1997)'
_computing_structure_solution 'SHELXS97 (Sheldrick, 1997)'
_diffrn_ambient_temperature 298
_diffrn_measured_fraction_theta_full 0.998
_diffrn_measured_fraction_theta_max 0.998
_diffrn_measurement_device_type 'Bruker APEX CCD area-detector'
_diffrn_measurement_method 'integration method'
_diffrn_radiation_monochromator graphite
_diffrn_radiation_source 'fine-focus sealed tube'
_diffrn_radiation_type MoK\a
_diffrn_radiation_wavelength 0.71073
_diffrn_reflns_av_R_equivalents 0.064
_diffrn_reflns_av_sigmaI/netI 0.033
_diffrn_reflns_limit_h_max 8
_diffrn_reflns_limit_h_min -8
_diffrn_reflns_limit_k_max 9
_diffrn_reflns_limit_k_min -9
_diffrn_reflns_limit_l_max 13
_diffrn_reflns_limit_l_min -13
_diffrn_reflns_number 3283
_diffrn_reflns_theta_full 28.28
_diffrn_reflns_theta_max 28.3
_diffrn_reflns_theta_min 2.1
_diffrn_standards_number 0
_exptl_absorpt_coefficient_mu 1.70
_exptl_absorpt_correction_T_max 0.873
_exptl_absorpt_correction_T_min 0.772
_exptl_absorpt_correction_type multi-scan
_exptl_absorpt_process_details '(SADABS; Bruker, 2001)'
_exptl_crystal_colour pink
_exptl_crystal_density_diffrn 2.134
_exptl_crystal_density_method 'not measured'
_exptl_crystal_description Needle
_exptl_crystal_F_000 302
_exptl_crystal_size_max 0.32
_exptl_crystal_size_mid 0.10
_exptl_crystal_size_min 0.08
_refine_diff_density_max 0.432
_refine_diff_density_min -1.511
_refine_ls_extinction_method none
_refine_ls_goodness_of_fit_ref 1.15
_refine_ls_hydrogen_treatment refall
_refine_ls_matrix_type full
_refine_ls_number_parameters 46
_refine_ls_number_reflns 636
_refine_ls_number_restraints 0
_refine_ls_restrained_S_all 1.15
_refine_ls_R_factor_all 0.044
_refine_ls_R_factor_gt 0.044
_refine_ls_shift/su_max 0.000
_refine_ls_shift/su_mean 0.000
_refine_ls_structure_factor_coef Fsqd
_refine_ls_weighting_details 'calc w=1/[\s^2^(Fo^2^)+(0.0805P)^2^+1.7264P] where P=(Fo^2^+2Fc^2^)/3'
_refine_ls_weighting_scheme calc
_refine_ls_wR_factor_gt 0.136
_refine_ls_wR_factor_ref 0.137
_reflns_number_gt 625
_reflns_number_total 636
_reflns_threshold_expression I>2\s(I)
_cod_data_source_file fi2001.cif
_cod_data_source_block I
_cod_original_sg_symbol_H-M 'C 2/m'
_cod_database_code 2209158
_cod_database_fobs_code 2209158

loop_
_symmetry_equiv_pos_as_xyz
'x, y, z'
'-x, y, -z'
'x+1/2, y+1/2, z'
'-x+1/2, y+1/2, -z'
'-x, -y, -z'
'x, -y, z'
'-x+1/2, -y+1/2, -z'
'x+1/2, -y+1/2, z'

loop_
_atom_site_type_symbol
_atom_site_label
_atom_site_fract_x
_atom_site_fract_y
_atom_site_fract_z
_atom_site_U_iso_or_equiv
_atom_site_adp_type
_atom_site_calc_flag
_atom_site_refinement_flags
_atom_site_occupancy
Cr Cr 0.0000 0.5000 0.5000 0.0133(3) Uani d S 1
K K 0.0000 0.0000 0.0000 0.0443(5) Uani d S 1
O O1 0.0638(3) 0.3215(3) 0.3590(2) 0.0195(5) Uani d . 1
O O2 0.1862(4) 0.3070(4) 0.1521(2) 0.0341(6) Uani d . 1
C C 0.1285(4) 0.3925(4) 0.2473(3) 0.0203(6) Uani d . 1
O O3 -0.2885(5) 0.5000 0.4385(3) 0.0235(7) Uani d S 1
H H -0.334(6) 0.585(6) 0.400(4) 0.026(10) Uiso d . 1

loop_
_atom_site_aniso_label
_atom_site_aniso_U_11
_atom_site_aniso_U_22
_atom_site_aniso_U_33
_atom_site_aniso_U_12
_atom_site_aniso_U_13
_atom_site_aniso_U_23
Cr 0.0153(5) 0.0094(4) 0.0156(5) 0.000 0.0045(3) 0.000
K 0.0533(11) 0.0412(10) 0.0391(9) 0.000 0.0120(8) 0.000
O1 0.0261(10) 0.0134(9) 0.0194(9) 0.0009(7) 0.0057(8) -0.0014(7)
O2 0.0473(14) 0.0315(13) 0.0245(11) 0.0020(11) 0.0132(10) -0.0082(9)
C 0.0216(13) 0.0189(14) 0.0205(12) 0.0008(10) 0.0034(10) -0.0020(10)
O3 0.0189(14) 0.0137(14) 0.0377(17) 0.000 -0.0022(12) 0.000

loop_
_atom_type_symbol
_atom_type_description
_atom_type_scat_dispersion_real
_atom_type_scat_dispersion_imag
_atom_type_scat_source
C C 0.0033 0.0016 'International Tables Vol C Tables 4.2.6.8 and 6.1.1.4'
O O 0.0106 0.0060 'International Tables Vol C Tables 4.2.6.8 and 6.1.1.4'
Cr Cr 0.3209 0.6236 'International Tables Vol C Tables 4.2.6.8 and 6.1.1.4'
K K 0.2009 0.2494 'International Tables Vol C Tables 4.2.6.8 and 6.1.1.4'
H H 0.0000 0.0000 'International Tables Vol C Tables 4.2.6.8 and 6.1.1.4'

loop_
_geom_angle_atom_site_label_1
_geom_angle_atom_site_label_2
_geom_angle_atom_site_label_3
_geom_angle_site_symmetry_1
_geom_angle_site_symmetry_3
_geom_angle
_geom_angle_publ_flag
O1 Cr O1 . 5_566 180 y
O1 Cr O1 . 2_556 97.13(12) y
O1 Cr O1 5_566 2_556 82.87(12) n
O1 Cr O1 . 6_565 82.87(12) y
O1 Cr O1 5_566 6_565 97.13(12) n
O1 Cr O1 2_556 6_565 180 n
O1 Cr O3 . . 90.80(10) n
O1 Cr O3 5_566 . 89.20(10) n
O1 Cr O3 2_556 . 89.20(10) n
O1 Cr O3 6_565 . 90.80(10) n
O1 Cr O3 . 5_566 89.20(10) n
O1 Cr O3 5_566 5_566 90.80(10) n
O1 Cr O3 2_556 5_566 90.80(10) n
O1 Cr O3 6_565 5_566 89.20(10) n
O3 Cr O3 . 5_566 180 n
O2 K O2 5 . 180 y
O2 K O2 5 2 99.07(11) n
O2 K O2 . 2 80.93(11) n
O2 K O2 5 6 80.93(11) y
O2 K O2 . 6 99.07(11) y
O2 K O2 2 6 180.00(7) n
O2 K O2 5 3_445 67.07(7) n
O2 K O2 . 3_445 112.93(7) n
O2 K O2 2 3_445 109.36(4) n
O2 K O2 6 3_445 70.64(4) n
O2 K O2 5 8_455 109.36(4) n
O2 K O2 . 8_455 70.64(4) n
O2 K O2 2 8_455 67.07(7) n
O2 K O2 6 8_455 112.93(7) n
O2 K O2 3_445 8_455 56.58(10) n
O2 K O2 5 7 112.93(7) y
O2 K O2 . 7 67.07(7) y
O2 K O2 2 7 70.64(4) y
O2 K O2 6 7 109.36(4) y
O2 K O2 3_445 7 180.00(9) n
O2 K O2 8_455 7 123.42(10) n
O2 K O2 5 4_545 70.64(4) n
O2 K O2 . 4_545 109.36(4) n
O2 K O2 2 4_545 112.93(7) n
O2 K O2 6 4_545 67.07(7) n
O2 K O2 3_445 4_545 123.42(10) n
O2 K O2 8_455 4_545 180.0 n
O2 K O2 7 4_545 56.58(10) n
O2 K K 5 3 146.29(5) n
O2 K K . 3 33.71(5) n
O2 K K 2 3 72.91(5) n
O2 K K 6 3 107.09(5) n
O2 K K 3_445 3 146.64(5) n
O2 K K 8_455 3 97.70(5) n
O2 K K 7 3 33.36(5) n
O2 K K 4_545 3 82.30(5) n
O2 K K 5 3_445 33.71(5) n
O2 K K . 3_445 146.29(5) n
O2 K K 2 3_445 107.09(5) n
O2 K K 6 3_445 72.91(5) n
O2 K K 3_445 3_445 33.36(5) n
O2 K K 8_455 3_445 82.30(5) n
O2 K K 7 3_445 146.64(5) n
O2 K K 4_545 3_445 97.70(5) n
K K K 3 3_445 180.0 n
O2 K K 5 3_545 72.91(5) n
O2 K K . 3_545 107.09(5) n
O2 K K 2 3_545 146.29(5) n
O2 K K 6 3_545 33.71(5) n
O2 K K 3_445 3_545 97.70(5) n
O2 K K 8_455 3_545 146.64(5) n
O2 K K 7 3_545 82.30(5) n
O2 K K 4_545 3_545 33.36(5) n
K K K 3 3_545 95.430(12) n
K K K 3_445 3_545 84.570(12) n
O2 K K 5 3_455 107.09(5) n
O2 K K . 3_455 72.91(5) n
O2 K K 2 3_455 33.71(5) n
O2 K K 6 3_455 146.29(5) n
O2 K K 3_445 3_455 82.30(5) n
O2 K K 8_455 3_455 33.36(5) n
O2 K K 7 3_455 97.70(5) n
O2 K K 4_545 3_455 146.64(5) n
K K K 3 3_455 84.570(12) n
K K K 3_445 3_455 95.430(12) n
K K K 3_545 3_455 180.0 n
C O1 Cr . . 115.14(17) n
C O2 K . . 130.9(2) n
C O2 K . 3 113.7(2) n
K O2 K . 3 112.93(7) n
O2 C O1 . . 125.5(3) y
O2 C C . 6_565 121.17(19) y
O1 C C . 6_565 113.31(15) y
Cr O3 H . . 120(3) n

loop_
_geom_bond_atom_site_label_1
_geom_bond_atom_site_label_2
_geom_bond_site_symmetry_2
_geom_bond_distance
_geom_bond_publ_flag
Cr O1 . 1.9575(19) y
Cr O1 5_566 1.9575(19) n
Cr O1 2_556 1.9575(19) n
Cr O1 6_565 1.9575(19) n
Cr O3 . 1.976(3) y
Cr O3 5_566 1.976(3) n
K O2 5 2.929(3) n
K O2 . 2.929(3) y
K O2 2 2.929(3) n
K O2 6 2.929(3) n
K O2 3_445 2.956(3) y
K O2 8_455 2.956(3) n
K O2 7 2.956(3) n
K O2 4_545 2.956(3) n
K K 3 4.9057(5) n
K K 3_445 4.9057(5) n
K K 3_545 4.9057(5) n
K K 3_455 4.9057(5) n
O1 C . 1.302(3) y
O2 C . 1.200(4) y
O2 K 3 2.956(3) n
C C 6_565 1.561(6) y
O3 H . 0.78(4) n

loop_
_geom_hbond_atom_site_label_D
_geom_hbond_atom_site_label_H
_geom_hbond_atom_site_label_A
_geom_hbond_site_symmetry_A
_geom_hbond_distance_DH
_geom_hbond_distance_HA
_geom_hbond_distance_DA
_geom_hbond_angle_DHA
_geom_hbond_publ_flag
O3 H O1 3_455 0.78(4) 1.88(4) 2.636(3) 163(4) y
